data_7105270
loop_
_publ_author_name
'Xue, Zhi-Yong'
'Liu, Tang-Lin'
'Lu, Zhou'
'Huang, He'
'Tao, Hai-Yan'
'Wang, Chun-Jiang'

_publ_section_title
;
 exo-Selective asymmetric 1,3-dipolar cycloaddition of azomethine
 ylides with alkylidene malonates catalyzed by AgOAc/TF-BiphamPhos.
;
_journal_issue 10
_journal_name_full 'Chemical communications (Cambridge, England)'
_journal_page_first 1727
_journal_page_last 1729
_journal_paper_doi 10.1039/b919625k
_journal_volume 46
_journal_year 2010
_chemical_formula_sum 'C32 H37 N O6'
_chemical_formula_weight 531.63
_chemical_name_systematic
;
?
;
_space_group_IT_number 2
_symmetry_cell_setting triclinic
_symmetry_space_group_name_Hall '-P 1'
_symmetry_space_group_name_H-M 'P -1'
_atom_sites_solution_hydrogens geom
_atom_sites_solution_primary direct
_atom_sites_solution_secondary difmap
_audit_creation_method SHELXL-97
_cell_angle_alpha 91.535(2)
_cell_angle_beta 95.552(2)
_cell_angle_gamma 111.887(2)
_cell_formula_units_Z 2
_cell_length_a 10.0784(12)
_cell_length_b 12.2383(14)
_cell_length_c 12.8767(15)
_cell_measurement_reflns_used 201
_cell_measurement_temperature 293(2)
_cell_measurement_theta_max 15
_cell_measurement_theta_min 7.5
_cell_volume 1463.4(3)
_computing_cell_refinement 'Bruker SMART'
_computing_data_collection 'Bruker SMART'
_computing_data_reduction 'Bruker SAINT'
_computing_molecular_graphics 'Bruker SHELXTL'
_computing_publication_material 'Bruker SHELXTL'
_computing_structure_refinement 'SHELXL-97 (Sheldrick, 1997)'
_computing_structure_solution 'SHELXS-97 (Sheldrick, 1990)'
_diffrn_ambient_temperature 293(2)
_diffrn_measured_fraction_theta_full 0.983
_diffrn_measured_fraction_theta_max 0.983
_diffrn_radiation_monochromator graphite
_diffrn_radiation_source 'fine-focus sealed tube'
_diffrn_radiation_type MoK\a
_diffrn_radiation_wavelength 0.71073
_diffrn_reflns_av_R_equivalents 0.0136
_diffrn_reflns_av_sigmaI/netI 0.0250
_diffrn_reflns_limit_h_max 12
_diffrn_reflns_limit_h_min -9
_diffrn_reflns_limit_k_max 15
_diffrn_reflns_limit_k_min -14
_diffrn_reflns_limit_l_max 15
_diffrn_reflns_limit_l_min -15
_diffrn_reflns_number 8536
_diffrn_reflns_theta_full 26.00
_diffrn_reflns_theta_max 26.00
_diffrn_reflns_theta_min 2.25
_exptl_absorpt_coefficient_mu 0.083
_exptl_absorpt_correction_T_max 0.9788
_exptl_absorpt_correction_T_min 0.9740
_exptl_absorpt_correction_type multi-scan
_exptl_absorpt_process_details SADABS
_exptl_crystal_density_diffrn 1.206
_exptl_crystal_density_method 'not measured'
_exptl_crystal_description block
_exptl_crystal_F_000 568
_exptl_crystal_size_max 0.32
_exptl_crystal_size_mid 0.27
_exptl_crystal_size_min 0.26
_refine_diff_density_max 0.452
_refine_diff_density_min -0.422
_refine_diff_density_rms 0.030
_refine_ls_extinction_coef 0.0309(18)
_refine_ls_extinction_expression Fc^*^=kFc[1+0.001xFc^2^\l^3^/sin(2\q)]^-1/4^
_refine_ls_extinction_method SHELXL
_refine_ls_goodness_of_fit_ref 0.984
_refine_ls_hydrogen_treatment constr
_refine_ls_matrix_type full
_refine_ls_number_parameters 360
_refine_ls_number_reflns 5649
_refine_ls_number_restraints 0
_refine_ls_restrained_S_all 0.984
_refine_ls_R_factor_all 0.0615
_refine_ls_R_factor_gt 0.0462
_refine_ls_shift/su_max 0.000
_refine_ls_shift/su_mean 0.000
_refine_ls_structure_factor_coef Fsqd
_refine_ls_weighting_details 'calc w=1/[\s^2^(Fo^2^)+(0.0427P)^2^+0.5345P] where P=(Fo^2^+2Fc^2^)/3'
_refine_ls_weighting_scheme calc
_refine_ls_wR_factor_gt 0.1071
_refine_ls_wR_factor_ref 0.1175
_reflns_number_gt 4300
_reflns_number_total 5649
_reflns_threshold_expression >2sigma(I)
_cod_data_source_file b919625k.txt
_cod_data_source_block 90907_0m
_cod_depositor_comments
;
The following automatic conversions were performed:
'_symmetry_cell_setting' value 'Triclinic' changed to 'triclinic'
according to '/home/saulius/struct/CIF-dictionaries/cif_core.dic'
dictionary named 'cif_core.dic' version 2.4.1 from 2010-06-29.

Automatic conversion script
Id: cif_fix_enum 1527 2010-12-29 10:47:43Z saulius 
;
_cod_original_sg_symbol_H-M P-1
_cod_database_code 7105270

loop_
_symmetry_equiv_pos_as_xyz
'x, y, z'
'-x, -y, -z'

loop_
_atom_site_label
_atom_site_type_symbol
_atom_site_fract_x
_atom_site_fract_y
_atom_site_fract_z
_atom_site_U_iso_or_equiv
_atom_site_adp_type
_atom_site_occupancy
_atom_site_symmetry_multiplicity
_atom_site_calc_flag
_atom_site_refinement_flags
_atom_site_disorder_assembly
_atom_site_disorder_group
C1 C 0.92473(17) 0.83150(14) 0.42146(12) 0.0425(4) Uani 1 1 d . . .
C2 C 0.99589(19) 0.81612(17) 0.51192(13) 0.0538(4) Uani 1 1 d . . .
H2 H 1.0958 0.8428 0.5189 0.065 Uiso 1 1 calc R . .
C3 C 0.9218(2) 0.76092(19) 0.59498(15) 0.0654(5) Uani 1 1 d . . .
H3 H 0.9728 0.7520 0.6561 0.079 Uiso 1 1 calc R . .
C4 C 0.7763(2) 0.72076(19) 0.58630(15) 0.0654(5) Uani 1 1 d . . .
H4 H 0.7281 0.6843 0.6416 0.078 Uiso 1 1 calc R . .
C5 C 0.69718(19) 0.73358(17) 0.49463(15) 0.0572(5) Uani 1 1 d . . .
C6 C 0.5451(2) 0.6907(2) 0.4834(2) 0.0806(7) Uani 1 1 d . . .
H6 H 0.4960 0.6531 0.5379 0.097 Uiso 1 1 calc R . .
C7 C 0.4696(2) 0.7033(3) 0.3950(2) 0.0960(9) Uani 1 1 d . . .
H7 H 0.3696 0.6736 0.3887 0.115 Uiso 1 1 calc R . .
C8 C 0.5422(2) 0.7608(3) 0.3136(2) 0.0881(8) Uani 1 1 d . . .
H8 H 0.4899 0.7707 0.2535 0.106 Uiso 1 1 calc R . .
C9 C 0.6882(2) 0.80258(19) 0.32035(16) 0.0628(5) Uani 1 1 d . . .
H9 H 0.7340 0.8396 0.2643 0.075 Uiso 1 1 calc R . .
C10 C 0.77145(18) 0.79088(15) 0.41057(13) 0.0475(4) Uani 1 1 d . . .
C11 C 1.00860(17) 0.89307(14) 0.33370(12) 0.0416(4) Uani 1 1 d . . .
H11 H 0.9585 0.9400 0.3000 0.050 Uiso 1 1 calc R . .
C12 C 1.03359(16) 0.81199(13) 0.24541(12) 0.0377(3) Uani 1 1 d . . .
C13 C 1.19684(16) 0.87714(13) 0.23242(12) 0.0405(4) Uani 1 1 d . . .
H13 H 1.2493 0.8411 0.2789 0.049 Uiso 1 1 calc R . .
C14 C 1.23122(18) 1.00111(14) 0.28150(13) 0.0456(4) Uani 1 1 d . . .
H14 H 1.1878 1.0437 0.2348 0.055 Uiso 1 1 calc R . .
C15 C 1.39037(19) 1.07234(16) 0.30682(14) 0.0519(4) Uani 1 1 d . . .
C16 C 1.6097(2) 1.0796(2) 0.3955(2) 0.0942(8) Uani 1 1 d . . .
H16A H 1.6576 1.0902 0.3335 0.141 Uiso 1 1 calc R . .
H16B H 1.6446 1.0335 0.4416 0.141 Uiso 1 1 calc R . .
H16C H 1.6286 1.1553 0.4300 0.141 Uiso 1 1 calc R . .
C17 C 1.24363(17) 0.86981(14) 0.12493(13) 0.0442(4) Uani 1 1 d . . .
C18 C 1.2583(2) 0.95623(17) 0.05512(15) 0.0624(5) Uani 1 1 d . . .
H18 H 1.2343 1.0203 0.0723 0.075 Uiso 1 1 calc R . .
C19 C 1.3084(3) 0.9485(2) -0.04046(17) 0.0777(7) Uani 1 1 d . . .
H19 H 1.3175 1.0073 -0.0867 0.093 Uiso 1 1 calc R . .
C20 C 1.3445(2) 0.8558(2) -0.06688(18) 0.0766(7) Uani 1 1 d . . .
H20 H 1.3793 0.8515 -0.1305 0.092 Uiso 1 1 calc R . .
C21 C 1.3291(2) 0.7684(2) 0.00089(18) 0.0735(6) Uani 1 1 d . . .
H21 H 1.3532 0.7046 -0.0171 0.088 Uiso 1 1 calc R . .
C22 C 1.27789(19) 0.77458(17) 0.09595(15) 0.0565(5) Uani 1 1 d . . .
H22 H 1.2664 0.7142 0.1408 0.068 Uiso 1 1 calc R . .
C23 C 0.94306(17) 0.81084(14) 0.14234(12) 0.0407(4) Uani 1 1 d . . .
C24 C 0.8331(2) 0.69385(17) -0.02313(13) 0.0580(5) Uani 1 1 d . . .
C25 C 0.9143(3) 0.7844(2) -0.09513(15) 0.0785(7) Uani 1 1 d . . .
H25A H 0.9286 0.8619 -0.0671 0.118 Uiso 1 1 calc R . .
H25B H 0.8598 0.7696 -0.1630 0.118 Uiso 1 1 calc R . .
H25C H 1.0059 0.7791 -0.1011 0.118 Uiso 1 1 calc R . .
C26 C 0.8249(4) 0.5719(2) -0.05742(18) 0.1010(9) Uani 1 1 d . . .
H26A H 0.9204 0.5721 -0.0558 0.151 Uiso 1 1 calc R . .
H26B H 0.7766 0.5504 -0.1273 0.151 Uiso 1 1 calc R . .
H26C H 0.7723 0.5159 -0.0109 0.151 Uiso 1 1 calc R . .
C27 C 0.6851(2) 0.6953(2) -0.01165(18) 0.0860(7) Uani 1 1 d . . .
H27A H 0.6405 0.6406 0.0385 0.129 Uiso 1 1 calc R . .
H27B H 0.6266 0.6729 -0.0780 0.129 Uiso 1 1 calc R . .
H27C H 0.6946 0.7733 0.0118 0.129 Uiso 1 1 calc R . .
C28 C 1.00422(17) 0.68725(14) 0.28027(12) 0.0418(4) Uani 1 1 d . . .
C29 C 0.8033(2) 0.49948(14) 0.29514(14) 0.0538(5) Uani 1 1 d . . .
C30 C 0.8679(3) 0.42966(19) 0.2318(2) 0.0871(7) Uani 1 1 d . . .
H30A H 0.8631 0.4490 0.1601 0.131 Uiso 1 1 calc R . .
H30B H 0.8150 0.3468 0.2359 0.131 Uiso 1 1 calc R . .
H30C H 0.9666 0.4491 0.2592 0.131 Uiso 1 1 calc R . .
C31 C 0.6456(2) 0.46650(19) 0.2592(2) 0.0844(7) Uani 1 1 d . . .
H31A H 0.6096 0.5161 0.2971 0.127 Uiso 1 1 calc R . .
H31B H 0.5936 0.3855 0.2719 0.127 Uiso 1 1 calc R . .
H31C H 0.6331 0.4769 0.1858 0.127 Uiso 1 1 calc R . .
C32 C 0.8291(3) 0.49006(19) 0.41118(16) 0.0764(6) Uani 1 1 d . . .
H32A H 0.9308 0.5179 0.4326 0.115 Uiso 1 1 calc R . .
H32B H 0.7848 0.4091 0.4272 0.115 Uiso 1 1 calc R . .
H32C H 0.7883 0.5371 0.4477 0.115 Uiso 1 1 calc R . .
N1 N 1.15500(15) 0.97311(12) 0.37364(11) 0.0506(4) Uani 1 1 d . . .
H1 H 1.1885 0.9980 0.4375 0.061 Uiso 1 1 calc R . .
O1 O 1.44990(16) 1.16608(12) 0.27349(12) 0.0777(5) Uani 1 1 d . . .
O2 O 1.45627(14) 1.01926(14) 0.36740(13) 0.0825(5) Uani 1 1 d . . .
O3 O 0.90836(14) 0.89179(11) 0.11901(9) 0.0575(3) Uani 1 1 d . . .
O4 O 0.91839(12) 0.71491(10) 0.08127(8) 0.0478(3) Uani 1 1 d . . .
O5 O 1.09662(14) 0.65386(11) 0.31390(12) 0.0659(4) Uani 1 1 d . . .
O6 O 0.86380(11) 0.62523(9) 0.27179(9) 0.0445(3) Uani 1 1 d . . .

loop_
_atom_site_aniso_label
_atom_site_aniso_U_11
_atom_site_aniso_U_22
_atom_site_aniso_U_33
_atom_site_aniso_U_23
_atom_site_aniso_U_13
_atom_site_aniso_U_12
C1 0.0381(9) 0.0465(9) 0.0394(8) -0.0017(7) 0.0068(7) 0.0116(7)
C2 0.0419(10) 0.0686(12) 0.0442(10) 0.0028(8) 0.0043(8) 0.0134(9)
C3 0.0663(13) 0.0853(14) 0.0410(10) 0.0093(9) 0.0061(9) 0.0240(11)
C4 0.0630(13) 0.0772(14) 0.0485(11) 0.0085(9) 0.0220(9) 0.0140(11)
C5 0.0457(10) 0.0643(12) 0.0543(11) -0.0023(9) 0.0154(8) 0.0104(9)
C6 0.0476(12) 0.1009(18) 0.0813(16) -0.0001(13) 0.0253(11) 0.0102(12)
C7 0.0385(12) 0.138(2) 0.099(2) -0.0043(17) 0.0107(13) 0.0193(14)
C8 0.0485(13) 0.132(2) 0.0810(16) 0.0023(15) -0.0046(11) 0.0339(14)
C9 0.0453(11) 0.0849(14) 0.0583(11) 0.0039(10) 0.0042(9) 0.0252(10)
C10 0.0404(9) 0.0523(10) 0.0469(9) -0.0037(7) 0.0077(7) 0.0140(8)
C11 0.0380(8) 0.0411(8) 0.0415(8) 0.0005(7) 0.0059(7) 0.0101(7)
C12 0.0331(8) 0.0366(8) 0.0393(8) 0.0037(6) 0.0047(6) 0.0082(6)
C13 0.0340(8) 0.0388(8) 0.0440(9) 0.0036(7) 0.0057(7) 0.0078(7)
C14 0.0421(9) 0.0405(9) 0.0472(9) 0.0020(7) 0.0096(7) 0.0066(7)
C15 0.0485(10) 0.0465(10) 0.0483(10) -0.0033(8) 0.0130(8) 0.0025(8)
C16 0.0412(12) 0.1054(19) 0.1056(19) 0.0088(15) -0.0036(12) -0.0042(12)
C17 0.0331(8) 0.0455(9) 0.0474(9) -0.0017(7) 0.0069(7) 0.0071(7)
C18 0.0730(13) 0.0553(11) 0.0596(12) 0.0104(9) 0.0286(10) 0.0196(10)
C19 0.0860(16) 0.0757(15) 0.0604(13) 0.0116(11) 0.0335(12) 0.0115(12)
C20 0.0627(14) 0.0916(17) 0.0607(13) -0.0123(12) 0.0270(11) 0.0085(12)
C21 0.0651(13) 0.0821(15) 0.0735(14) -0.0237(12) 0.0097(11) 0.0294(12)
C22 0.0513(11) 0.0585(11) 0.0584(11) -0.0056(9) 0.0042(9) 0.0203(9)
C23 0.0377(8) 0.0402(8) 0.0411(8) 0.0057(7) 0.0079(7) 0.0101(7)
C24 0.0641(12) 0.0627(12) 0.0374(9) -0.0015(8) -0.0050(8) 0.0157(9)
C25 0.0932(17) 0.0948(17) 0.0424(11) 0.0131(10) 0.0087(11) 0.0287(14)
C26 0.158(3) 0.0766(16) 0.0572(14) -0.0196(12) -0.0182(15) 0.0405(17)
C27 0.0561(13) 0.1107(19) 0.0709(15) 0.0000(13) -0.0134(11) 0.0137(13)
C28 0.0395(9) 0.0406(8) 0.0409(9) 0.0049(7) 0.0041(7) 0.0102(7)
C29 0.0575(11) 0.0348(9) 0.0566(11) 0.0100(7) 0.0056(9) 0.0031(8)
C30 0.112(2) 0.0462(12) 0.0975(18) 0.0003(11) 0.0229(15) 0.0215(12)
C31 0.0592(13) 0.0589(13) 0.1022(18) 0.0198(12) -0.0061(12) -0.0126(10)
C32 0.0830(16) 0.0646(13) 0.0644(13) 0.0248(10) 0.0061(11) 0.0075(11)
N1 0.0427(8) 0.0514(8) 0.0420(8) -0.0070(6) 0.0079(6) -0.0002(6)
O1 0.0657(9) 0.0538(8) 0.0898(11) 0.0139(7) 0.0201(8) -0.0082(7)
O2 0.0410(8) 0.0769(10) 0.1036(12) 0.0230(9) -0.0072(8) -0.0049(7)
O3 0.0718(9) 0.0548(7) 0.0509(7) 0.0067(6) -0.0004(6) 0.0310(7)
O4 0.0552(7) 0.0476(7) 0.0379(6) 0.0001(5) -0.0005(5) 0.0180(6)
O5 0.0471(7) 0.0574(8) 0.0928(10) 0.0274(7) 0.0026(7) 0.0189(6)
O6 0.0393(6) 0.0359(6) 0.0501(7) 0.0079(5) 0.0045(5) 0.0046(5)

loop_
_atom_type_symbol
_atom_type_description
_atom_type_scat_dispersion_real
_atom_type_scat_dispersion_imag
_atom_type_scat_source
C C 0.0033 0.0016 'International Tables Vol C Tables 4.2.6.8 and 6.1.1.4'
H H 0.0000 0.0000 'International Tables Vol C Tables 4.2.6.8 and 6.1.1.4'
N N 0.0061 0.0033 'International Tables Vol C Tables 4.2.6.8 and 6.1.1.4'
O O 0.0106 0.0060 'International Tables Vol C Tables 4.2.6.8 and 6.1.1.4'

loop_
_geom_angle_atom_site_label_1
_geom_angle_atom_site_label_2
_geom_angle_atom_site_label_3
_geom_angle
_geom_angle_site_symmetry_1
_geom_angle_site_symmetry_3
_geom_angle_publ_flag
C2 C1 C10 119.40(15) . . ?
C2 C1 C11 120.10(15) . . ?
C10 C1 C11 120.49(14) . . ?
C1 C2 C3 121.53(17) . . ?
C4 C3 C2 120.22(18) . . ?
C3 C4 C5 120.74(17) . . ?
C4 C5 C6 121.63(19) . . ?
C4 C5 C10 119.45(17) . . ?
C6 C5 C10 118.92(19) . . ?
C7 C6 C5 121.4(2) . . ?
C6 C7 C8 119.7(2) . . ?
C9 C8 C7 121.1(2) . . ?
C8 C9 C10 121.2(2) . . ?
C9 C10 C1 123.69(16) . . ?
C9 C10 C5 117.66(16) . . ?
C1 C10 C5 118.64(16) . . ?
N1 C11 C1 111.56(13) . . ?
N1 C11 C12 103.36(12) . . ?
C1 C11 C12 117.22(13) . . ?
C28 C12 C23 111.95(12) . . ?
C28 C12 C13 110.70(12) . . ?
C23 C12 C13 109.11(12) . . ?
C28 C12 C11 111.36(12) . . ?
C23 C12 C11 110.52(12) . . ?
C13 C12 C11 102.82(11) . . ?
C17 C13 C14 116.32(13) . . ?
C17 C13 C12 117.82(13) . . ?
C14 C13 C12 103.01(12) . . ?
N1 C14 C15 113.44(14) . . ?
N1 C14 C13 100.55(12) . . ?
C15 C14 C13 113.70(14) . . ?
O1 C15 O2 123.75(18) . . ?
O1 C15 C14 123.31(19) . . ?
O2 C15 C14 112.92(15) . . ?
C18 C17 C22 118.06(17) . . ?
C18 C17 C13 122.85(16) . . ?
C22 C17 C13 119.05(16) . . ?
C17 C18 C19 120.8(2) . . ?
C20 C19 C18 120.5(2) . . ?
C19 C20 C21 119.6(2) . . ?
C20 C21 C22 120.4(2) . . ?
C21 C22 C17 120.7(2) . . ?
O3 C23 O4 125.42(15) . . ?
O3 C23 C12 122.93(14) . . ?
O4 C23 C12 111.48(13) . . ?
O4 C24 C25 109.64(15) . . ?
O4 C24 C26 101.78(15) . . ?
C25 C24 C26 110.96(19) . . ?
O4 C24 C27 109.72(16) . . ?
C25 C24 C27 112.45(19) . . ?
C26 C24 C27 111.8(2) . . ?
O5 C28 O6 125.86(15) . . ?
O5 C28 C12 123.83(15) . . ?
O6 C28 C12 110.26(13) . . ?
O6 C29 C31 101.66(14) . . ?
O6 C29 C32 109.22(15) . . ?
C31 C29 C32 111.49(18) . . ?
O6 C29 C30 109.73(15) . . ?
C31 C29 C30 111.48(19) . . ?
C32 C29 C30 112.69(19) . . ?
C14 N1 C11 104.87(12) . . ?
C15 O2 C16 117.33(17) . . ?
C23 O4 C24 121.51(13) . . ?
C28 O6 C29 122.38(13) . . ?

loop_
_geom_bond_atom_site_label_1
_geom_bond_atom_site_label_2
_geom_bond_distance
_geom_bond_site_symmetry_2
_geom_bond_publ_flag
C1 C2 1.363(2) . ?
C1 C10 1.427(2) . ?
C1 C11 1.521(2) . ?
C2 C3 1.405(3) . ?
C3 C4 1.354(3) . ?
C4 C5 1.405(3) . ?
C5 C6 1.414(3) . ?
C5 C10 1.425(2) . ?
C6 C7 1.351(3) . ?
C7 C8 1.391(4) . ?
C8 C9 1.359(3) . ?
C9 C10 1.409(3) . ?
C11 N1 1.466(2) . ?
C11 C12 1.588(2) . ?
C12 C28 1.531(2) . ?
C12 C23 1.533(2) . ?
C12 C13 1.566(2) . ?
C13 C17 1.516(2) . ?
C13 C14 1.528(2) . ?
C14 N1 1.455(2) . ?
C14 C15 1.510(2) . ?
C15 O1 1.193(2) . ?
C15 O2 1.312(2) . ?
C16 O2 1.447(2) . ?
C17 C18 1.381(2) . ?
C17 C22 1.385(2) . ?
C18 C19 1.389(3) . ?
C19 C20 1.359(3) . ?
C20 C21 1.372(3) . ?
C21 C22 1.384(3) . ?
C23 O3 1.2034(19) . ?
C23 O4 1.3243(19) . ?
C24 O4 1.485(2) . ?
C24 C25 1.511(3) . ?
C24 C26 1.515(3) . ?
C24 C27 1.520(3) . ?
C28 O5 1.1987(19) . ?
C28 O6 1.3250(19) . ?
C29 O6 1.4804(19) . ?
C29 C31 1.508(3) . ?
C29 C32 1.507(3) . ?
C29 C30 1.517(3) . ?

loop_
_geom_torsion_atom_site_label_1
_geom_torsion_atom_site_label_2
_geom_torsion_atom_site_label_3
_geom_torsion_atom_site_label_4
_geom_torsion
_geom_torsion_site_symmetry_1
_geom_torsion_site_symmetry_2
_geom_torsion_site_symmetry_3
_geom_torsion_site_symmetry_4
_geom_torsion_publ_flag
C10 C1 C2 C3 0.1(3) . . . . ?
C11 C1 C2 C3 179.21(17) . . . . ?
C1 C2 C3 C4 0.4(3) . . . . ?
C2 C3 C4 C5 -0.1(3) . . . . ?
C3 C4 C5 C6 179.1(2) . . . . ?
C3 C4 C5 C10 -0.8(3) . . . . ?
C4 C5 C6 C7 -180.0(2) . . . . ?
C10 C5 C6 C7 -0.1(4) . . . . ?
C5 C6 C7 C8 -0.8(4) . . . . ?
C6 C7 C8 C9 1.4(4) . . . . ?
C7 C8 C9 C10 -1.0(4) . . . . ?
C8 C9 C10 C1 179.1(2) . . . . ?
C8 C9 C10 C5 0.0(3) . . . . ?
C2 C1 C10 C9 -179.98(18) . . . . ?
C11 C1 C10 C9 0.9(3) . . . . ?
C2 C1 C10 C5 -0.9(3) . . . . ?
C11 C1 C10 C5 179.94(15) . . . . ?
C4 C5 C10 C9 -179.61(18) . . . . ?
C6 C5 C10 C9 0.5(3) . . . . ?
C4 C5 C10 C1 1.3(3) . . . . ?
C6 C5 C10 C1 -178.57(18) . . . . ?
C2 C1 C11 N1 -25.4(2) . . . . ?
C10 C1 C11 N1 153.76(15) . . . . ?
C2 C1 C11 C12 93.50(19) . . . . ?
C10 C1 C11 C12 -87.38(19) . . . . ?
N1 C11 C12 C28 107.29(14) . . . . ?
C1 C11 C12 C28 -15.86(19) . . . . ?
N1 C11 C12 C23 -127.61(13) . . . . ?
C1 C11 C12 C23 109.23(15) . . . . ?
N1 C11 C12 C13 -11.28(15) . . . . ?
C1 C11 C12 C13 -134.43(14) . . . . ?
C28 C12 C13 C17 92.93(16) . . . . ?
C23 C12 C13 C17 -30.69(18) . . . . ?
C11 C12 C13 C17 -148.03(14) . . . . ?
C28 C12 C13 C14 -137.53(13) . . . . ?
C23 C12 C13 C14 98.84(14) . . . . ?
C11 C12 C13 C14 -18.50(15) . . . . ?
C17 C13 C14 N1 172.56(13) . . . . ?
C12 C13 C14 N1 42.12(15) . . . . ?
C17 C13 C14 C15 -65.86(19) . . . . ?
C12 C13 C14 C15 163.70(14) . . . . ?
N1 C14 C15 O1 -122.75(19) . . . . ?
C13 C14 C15 O1 123.14(19) . . . . ?
N1 C14 C15 O2 58.5(2) . . . . ?
C13 C14 C15 O2 -55.6(2) . . . . ?
C14 C13 C17 C18 -27.1(2) . . . . ?
C12 C13 C17 C18 95.93(19) . . . . ?
C14 C13 C17 C22 150.74(15) . . . . ?
C12 C13 C17 C22 -86.23(19) . . . . ?
C22 C17 C18 C19 -1.1(3) . . . . ?
C13 C17 C18 C19 176.73(18) . . . . ?
C17 C18 C19 C20 -0.2(3) . . . . ?
C18 C19 C20 C21 0.9(4) . . . . ?
C19 C20 C21 C22 -0.3(3) . . . . ?
C20 C21 C22 C17 -1.1(3) . . . . ?
C18 C17 C22 C21 1.8(3) . . . . ?
C13 C17 C22 C21 -176.19(17) . . . . ?
C28 C12 C23 O3 152.86(15) . . . . ?
C13 C12 C23 O3 -84.26(18) . . . . ?
C11 C12 C23 O3 28.1(2) . . . . ?
C28 C12 C23 O4 -31.68(18) . . . . ?
C13 C12 C23 O4 91.21(15) . . . . ?
C11 C12 C23 O4 -156.43(12) . . . . ?
C23 C12 C28 O5 136.51(17) . . . . ?
C13 C12 C28 O5 14.5(2) . . . . ?
C11 C12 C28 O5 -99.20(19) . . . . ?
C23 C12 C28 O6 -46.08(17) . . . . ?
C13 C12 C28 O6 -168.06(12) . . . . ?
C11 C12 C28 O6 78.21(15) . . . . ?
C15 C14 N1 C11 -173.39(14) . . . . ?
C13 C14 N1 C11 -51.62(16) . . . . ?
C1 C11 N1 C14 166.03(13) . . . . ?
C12 C11 N1 C14 39.21(16) . . . . ?
O1 C15 O2 C16 0.7(3) . . . . ?
C14 C15 O2 C16 179.37(18) . . . . ?
O3 C23 O4 C24 -4.6(2) . . . . ?
C12 C23 O4 C24 -179.88(13) . . . . ?
C25 C24 O4 C23 66.9(2) . . . . ?
C26 C24 O4 C23 -175.60(18) . . . . ?
C27 C24 O4 C23 -57.1(2) . . . . ?
O5 C28 O6 C29 -5.7(3) . . . . ?
C12 C28 O6 C29 176.99(13) . . . . ?
C31 C29 O6 C28 -172.16(16) . . . . ?
C32 C29 O6 C28 69.9(2) . . . . ?
C30 C29 O6 C28 -54.0(2) . . . . ?
